data_4519250
loop_
_publ_author_name
'Li, Shuangqing'
'Wang, Shuangshuang'
'Li, Juan'
'Qi, Yue'
'Wang, Chao'
'Zong, Lili'
'Tan, Choon-Hong'

_publ_section_title
;
 Monocationic Cinchoninium Catalyzed Asymmetric Oxohydroxylation of
 Enoates
;
_journal_issue 24
_journal_name_full 'ACS Catalysis'
_journal_page_first 15141
_journal_page_last 15148
_journal_paper_doi 10.1021/acscatal.1c04849
_journal_volume 11
_journal_year 2021
_chemical_absolute_configuration ad
_chemical_formula_moiety 'C13 H18 N2 O5 S'
_chemical_formula_sum 'C13 H18 N2 O5 S'
_chemical_formula_weight 314.35
_space_group_crystal_system monoclinic
_space_group_IT_number 4
_space_group_name_Hall 'P 2yb'
_space_group_name_H-M_alt 'P 1 21 1'
_atom_sites_solution_hydrogens mixed
_atom_sites_solution_primary dual
_audit_creation_date 2021-01-11
_audit_creation_method
;
Olex2 1.3-alpha
(compiled 2020.09.11 svn.r3730fd0d for OlexSys, GUI svn.r6159)
;
_cell_angle_alpha 90
_cell_angle_beta 103.255(9)
_cell_angle_gamma 90
_cell_formula_units_Z 4
_cell_length_a 15.2089(14)
_cell_length_b 6.4415(5)
_cell_length_c 15.8188(13)
_cell_measurement_reflns_used 2646
_cell_measurement_temperature 149.99(10)
_cell_measurement_theta_max 26.7070
_cell_measurement_theta_min 2.6770
_cell_volume 1508.5(2)
_computing_cell_refinement 'CrysAlisPro 1.171.38.43f (Rigaku OD, 2015)'
_computing_data_collection 'CrysAlisPro 1.171.38.43f (Rigaku OD, 2015)'
_computing_data_reduction 'CrysAlisPro 1.171.38.43f (Rigaku OD, 2015)'
_computing_molecular_graphics 'Olex2 1.3-alpha (Dolomanov et al., 2009)'
_computing_publication_material 'Olex2 1.3-alpha (Dolomanov et al., 2009)'
_computing_structure_refinement 'SHELXL 2018/3 (Sheldrick, 2015)'
_computing_structure_solution 'SHELXT 2018/2 (Sheldrick, 2018)'
_diffrn_ambient_environment N~2~
_diffrn_ambient_temperature 149.99(10)
_diffrn_detector 'CCD plate'
_diffrn_detector_area_resol_mean 5.2684
_diffrn_detector_type AtlasS2
_diffrn_measured_fraction_theta_full 0.999
_diffrn_measured_fraction_theta_max 0.863
_diffrn_measurement_details
;
List of Runs (angles in degrees, time in seconds):

  # Type    Start    End  Width  t~exp~   \w     \q     \k     \f   Frames
--------------------------------------------------------------------------
  1  \w    -78.00 -39.00   1.00    5.50    --  -11.27 -57.00 -60.00   39
  2  \w    -69.00   3.00   1.00    5.50    --  -11.27 -57.00 -30.00   72
  3  \w    -33.00  61.00   1.00    5.50    --  -11.27  57.00  90.00   94
;
_diffrn_measurement_device 'four-circle diffractometer'
_diffrn_measurement_device_type 'SuperNova, Dual, Cu at zero, AtlasS2'
_diffrn_measurement_method '\w scans'
_diffrn_orient_matrix_type 'CrysAlisPro convention (1999,Acta A55,543-557)'
_diffrn_orient_matrix_UB_11 0.0205940000
_diffrn_orient_matrix_UB_12 0.0036597000
_diffrn_orient_matrix_UB_13 0.0449629000
_diffrn_orient_matrix_UB_21 -0.0428035000
_diffrn_orient_matrix_UB_22 -0.0148842000
_diffrn_orient_matrix_UB_23 0.0098225000
_diffrn_orient_matrix_UB_31 0.0064843000
_diffrn_orient_matrix_UB_32 -0.1090936000
_diffrn_orient_matrix_UB_33 0.0001830000
_diffrn_radiation_monochromator mirror
_diffrn_radiation_probe x-ray
_diffrn_radiation_type 'Mo K\a'
_diffrn_radiation_wavelength 0.71073
_diffrn_reflns_av_R_equivalents 0.0326
_diffrn_reflns_av_unetI/netI 0.0810
_diffrn_reflns_Laue_measured_fraction_full 0.999
_diffrn_reflns_Laue_measured_fraction_max 0.863
_diffrn_reflns_limit_h_max 14
_diffrn_reflns_limit_h_min -19
_diffrn_reflns_limit_k_max 8
_diffrn_reflns_limit_k_min -8
_diffrn_reflns_limit_l_max 20
_diffrn_reflns_limit_l_min -21
_diffrn_reflns_number 8384
_diffrn_reflns_point_group_measured_fraction_full 0.904
_diffrn_reflns_point_group_measured_fraction_max 0.734
_diffrn_reflns_theta_full 25.242
_diffrn_reflns_theta_max 29.419
_diffrn_reflns_theta_min 2.116
_diffrn_source 'micro-focus sealed X-ray tube'
_diffrn_source_type 'SuperNova (Mo) X-ray Source'
_exptl_absorpt_coefficient_mu 0.237
_exptl_absorpt_correction_T_max 1.00000
_exptl_absorpt_correction_T_min 0.90538
_exptl_absorpt_correction_type multi-scan
_exptl_absorpt_process_details
;
CrysAlisPro 1.171.38.43f (Rigaku Oxford Diffraction, 2015)
Empirical absorption correction using spherical harmonics,
 implemented in SCALE3 ABSPACK scaling algorithm.
;
_exptl_crystal_colour colourless
_exptl_crystal_colour_primary colourless
_exptl_crystal_density_diffrn 1.384
_exptl_crystal_description block
_exptl_crystal_F_000 664
_exptl_crystal_size_max 0.13
_exptl_crystal_size_mid 0.12
_exptl_crystal_size_min 0.11
_refine_diff_density_max 0.360
_refine_diff_density_min -0.371
_refine_diff_density_rms 0.066
_refine_ls_abs_structure_details
;
 Flack x determined using 1422 quotients [(I+)-(I-)]/[(I+)+(I-)]
 (Parsons, Flack and Wagner, Acta Cryst. B69 (2013) 249-259).
;
_refine_ls_abs_structure_Flack -0.06(7)
_refine_ls_extinction_method none
_refine_ls_goodness_of_fit_ref 1.019
_refine_ls_hydrogen_treatment mixed
_refine_ls_matrix_type full
_refine_ls_number_parameters 396
_refine_ls_number_reflns 6121
_refine_ls_number_restraints 1
_refine_ls_restrained_S_all 1.019
_refine_ls_R_factor_all 0.0742
_refine_ls_R_factor_gt 0.0572
_refine_ls_shift/su_max 0.002
_refine_ls_shift/su_mean 0.000
_refine_ls_structure_factor_coef Fsqd
_refine_ls_weighting_details 'w=1/[\s^2^(Fo^2^)+(0.0421P)^2^+0.1832P] where P=(Fo^2^+2Fc^2^)/3'
_refine_ls_weighting_scheme calc
_refine_ls_wR_factor_gt 0.1080
_refine_ls_wR_factor_ref 0.1196
_reflns_Friedel_coverage 0.569
_reflns_Friedel_fraction_full 0.790
_reflns_Friedel_fraction_max 0.581
_reflns_number_gt 4991
_reflns_number_total 6121
_reflns_threshold_expression 'I > 2\s(I)'
_cod_data_source_file cs1c04849_si_002.cif
_cod_data_source_block 5064-1
_cod_database_code 4519250
_shelx_shelxl_version_number 2018/3
_shelx_space_group_comment
;
The symmetry employed for this shelxl refinement is uniquely defined
by the following loop, which should always be used as a source of
symmetry information in preference to the above space-group names.
They are only intended as comments.
;
_reflns_odcompleteness_completeness 99.91
_reflns_odcompleteness_iscentric 1
_reflns_odcompleteness_theta 26.32
_olex2_refinement_description
;
1. Fixed Uiso
 At 1.2 times of:
  All C(H) groups, All N(H) groups
 At 1.5 times of:
  All C(H,H,H) groups, All O(H) groups
2.a Aromatic/amide H refined with riding coordinates:
 C2(H2), C3(H3A), C5(H5), C6(H6), N4(H4), C16(H16), C17(H17), C19(H19), C20(H20)
2.b Idealised Me refined as rotating group:
 C7(H7A,H7B,H7C), C9(H9A,H9B,H9C), C12(H12A,H12B,H12C), C13(H13A,H13B,H13C),
 C14(H14A,H14B,H14C), C22(H22A,H22B,H22C), C24(H24A,H24B,H24C), C26(H26A,H26B,
 H26C)
2.c Idealised tetrahedral OH refined as rotating group:
 O8(H8)
;
_olex2_date_sample_data_collection 2021-01-11
_olex2_submission_special_instructions 'No special instructions were received'
_oxdiff_exptl_absorpt_empirical_details
;
Empirical correction (ABSPACK) includes:
- Absorption correction using spherical harmonics
- Frame scaling
;
_oxdiff_exptl_absorpt_empirical_full_max 1.218
_oxdiff_exptl_absorpt_empirical_full_min 0.853

loop_
_space_group_symop_operation_xyz
'x, y, z'
'-x, y+1/2, -z'

loop_
_atom_site_label
_atom_site_type_symbol
_atom_site_fract_x
_atom_site_fract_y
_atom_site_fract_z
_atom_site_U_iso_or_equiv
_atom_site_adp_type
_atom_site_occupancy
_atom_site_site_symmetry_order
_atom_site_calc_flag
_atom_site_refinement_flags_posn
_atom_site_refinement_flags_adp
_atom_site_refinement_flags_occupancy
_atom_site_disorder_assembly
_atom_site_disorder_group
S1 S 0.53692(8) -0.06401(18) 0.33106(7) 0.0230(3) Uani 1 1 d . . . . .
O1 O 0.4536(2) 0.0427(6) 0.29897(19) 0.0290(7) Uani 1 1 d . . . . .
O2 O 0.5377(2) -0.2854(5) 0.34195(19) 0.0299(8) Uani 1 1 d . . . . .
O3 O 0.6355(2) 0.5589(6) 0.2101(2) 0.0336(8) Uani 1 1 d . . . . .
O4 O 0.5183(2) 0.5046(6) 0.0509(2) 0.0455(10) Uani 1 1 d . . . . .
O5 O 0.6383(2) 0.4389(6) -0.00432(18) 0.0321(8) Uani 1 1 d . . . . .
N1 N 0.6034(3) -0.0277(7) 0.2643(3) 0.0316(11) Uani 1 1 d . . . . .
N2 N 0.6125(3) 0.1728(6) 0.2371(2) 0.0228(8) Uani 1 1 d . . . . .
C1 C 0.5919(3) 0.0547(8) 0.4288(3) 0.0200(9) Uani 1 1 d . . . . .
C2 C 0.5721(3) 0.2589(7) 0.4443(3) 0.0208(10) Uani 1 1 d . . . . .
H2 H 0.528895 0.332441 0.404372 0.025 Uiso 1 1 calc R U . . .
C3 C 0.6185(3) 0.3520(7) 0.5214(3) 0.0235(10) Uani 1 1 d . . . . .
H3A H 0.605566 0.489050 0.532567 0.028 Uiso 1 1 calc R U . . .
C4 C 0.6832(3) 0.2460(7) 0.5817(3) 0.0234(10) Uani 1 1 d . . . . .
C5 C 0.7008(3) 0.0391(8) 0.5648(3) 0.0286(11) Uani 1 1 d . . . . .
H5 H 0.743208 -0.035373 0.605122 0.034 Uiso 1 1 calc R U . . .
C6 C 0.6557(3) -0.0566(8) 0.4885(3) 0.0266(10) Uani 1 1 d . . . . .
H6 H 0.668209 -0.194000 0.477514 0.032 Uiso 1 1 calc R U . . .
C7 C 0.7334(3) 0.3492(9) 0.6639(3) 0.0349(13) Uani 1 1 d . . . . .
H7A H 0.737802 0.495456 0.653990 0.052 Uiso 1 1 calc R U . . .
H7B H 0.792895 0.290985 0.681315 0.052 Uiso 1 1 calc R U . . .
H7C H 0.701441 0.327052 0.708908 0.052 Uiso 1 1 calc R U . . .
C8 C 0.6494(3) 0.1982(7) 0.1727(3) 0.0192(9) Uani 1 1 d . . . . .
C9 C 0.6787(3) 0.0302(7) 0.1208(3) 0.0222(10) Uani 1 1 d . . . . .
H9A H 0.737590 -0.017658 0.149953 0.033 Uiso 1 1 calc R U . . .
H9B H 0.680705 0.082785 0.064513 0.033 Uiso 1 1 calc R U . . .
H9C H 0.636547 -0.082875 0.114469 0.033 Uiso 1 1 calc R U . . .
C10 C 0.6615(3) 0.4251(7) 0.1491(3) 0.0228(10) Uani 1 1 d . . . . .
C11 C 0.5968(3) 0.4621(7) 0.0603(3) 0.0278(11) Uani 1 1 d . . . . .
C12 C 0.5807(3) 0.4598(10) -0.0915(3) 0.0417(14) Uani 1 1 d . . . . .
H12A H 0.616895 0.448813 -0.133686 0.063 Uiso 1 1 calc R U . . .
H12B H 0.551196 0.592510 -0.097012 0.063 Uiso 1 1 calc R U . . .
H12C H 0.536013 0.351664 -0.101247 0.063 Uiso 1 1 calc R U . . .
C13 C 0.7608(3) 0.4698(7) 0.1489(3) 0.0279(11) Uani 1 1 d . . . . .
H13A H 0.766690 0.610971 0.131578 0.042 Uiso 1 1 calc R U . . .
H13B H 0.780003 0.377913 0.108832 0.042 Uiso 1 1 calc R U . . .
H13C H 0.797744 0.448263 0.206150 0.042 Uiso 1 1 calc R U . . .
S2 S 1.02617(8) 0.56157(19) 0.74419(7) 0.0263(3) Uani 1 1 d . . . . .
O6 O 1.0325(2) 0.7834(5) 0.7431(2) 0.0393(10) Uani 1 1 d . . . . .
O7 O 1.1052(2) 0.4368(6) 0.77107(19) 0.0349(8) Uani 1 1 d . . . . .
O8 O 0.9606(2) -0.0628(5) 0.89310(19) 0.0281(7) Uani 1 1 d . . . . .
H8 H 0.971553 -0.034158 0.846039 0.042 Uiso 1 1 calc R U . . .
O9 O 0.8040(2) -0.1492(5) 0.7802(2) 0.0338(8) Uani 1 1 d . . . . .
O10 O 0.7242(2) 0.0334(5) 0.8579(2) 0.0325(8) Uani 1 1 d . . . . .
N3 N 0.9470(2) 0.3132(6) 0.8310(2) 0.0201(8) Uani 1 1 d . . . . .
N4 N 0.9594(3) 0.5188(6) 0.8098(2) 0.0245(9) Uani 1 1 d . . . . .
H4 H 0.933168 0.618864 0.830284 0.029 Uiso 1 1 calc R U . . .
C14 C 0.8122(4) 0.2672(13) 0.3944(3) 0.061(2) Uani 1 1 d . . . . .
H14A H 0.827028 0.125544 0.384827 0.091 Uiso 1 1 calc R U . . .
H14B H 0.825052 0.352804 0.348982 0.091 Uiso 1 1 calc R U . . .
H14C H 0.749185 0.277175 0.394159 0.091 Uiso 1 1 calc R U . . .
C15 C 0.8677(3) 0.3395(10) 0.4808(3) 0.0385(14) Uani 1 1 d . . . . .
C16 C 0.8602(3) 0.5434(11) 0.5080(3) 0.0410(14) Uani 1 1 d . . . . .
H16 H 0.821631 0.634617 0.471735 0.049 Uiso 1 1 calc R U . . .
C17 C 0.9093(3) 0.6133(8) 0.5882(3) 0.0336(13) Uani 1 1 d . . . . .
H17 H 0.903046 0.749078 0.606013 0.040 Uiso 1 1 calc R U . . .
C18 C 0.9675(3) 0.4769(7) 0.6411(3) 0.0239(10) Uani 1 1 d . . . . .
C19 C 0.9771(3) 0.2752(8) 0.6159(3) 0.0273(11) Uani 1 1 d . . . . .
H19 H 1.016372 0.184740 0.651891 0.033 Uiso 1 1 calc R U . . .
C20 C 0.9268(3) 0.2088(9) 0.5352(3) 0.0353(12) Uani 1 1 d . . . . .
H20 H 0.933242 0.072980 0.517639 0.042 Uiso 1 1 calc R U . . .
C21 C 0.8925(3) 0.2800(7) 0.8802(3) 0.0179(9) Uani 1 1 d . . . . .
C22 C 0.8388(3) 0.4425(8) 0.9138(3) 0.0283(10) Uani 1 1 d . . . . .
H22A H 0.879087 0.533958 0.952241 0.042 Uiso 1 1 calc R U . . .
H22B H 0.798865 0.377027 0.944631 0.042 Uiso 1 1 calc R U . . .
H22C H 0.804115 0.520652 0.865934 0.042 Uiso 1 1 calc R U . . .
C23 C 0.8851(3) 0.0514(7) 0.9038(3) 0.0199(9) Uani 1 1 d . . . . .
C24 C 0.8789(3) 0.0247(8) 0.9977(3) 0.0287(11) Uani 1 1 d . . . . .
H24A H 0.882517 -0.120100 1.012334 0.043 Uiso 1 1 calc R U . . .
H24B H 0.822478 0.079856 1.004976 0.043 Uiso 1 1 calc R U . . .
H24C H 0.927842 0.097640 1.034997 0.043 Uiso 1 1 calc R U . . .
C25 C 0.8007(3) -0.0360(7) 0.8398(3) 0.0244(10) Uani 1 1 d . . . . .
C26 C 0.6404(3) -0.0417(10) 0.8011(4) 0.0471(14) Uani 1 1 d . . . . .
H26A H 0.591370 -0.023189 0.829312 0.071 Uiso 1 1 calc R U . . .
H26B H 0.646437 -0.186318 0.788982 0.071 Uiso 1 1 calc R U . . .
H26C H 0.628347 0.035301 0.747705 0.071 Uiso 1 1 calc R U . . .
H3 H 0.615(4) 0.472(10) 0.243(3) 0.059(19) Uiso 1 1 d . . . . .
H1 H 0.620(3) -0.124(7) 0.247(3) 0.018(14) Uiso 1 1 d . . . . .

loop_
_atom_site_aniso_label
_atom_site_aniso_U_11
_atom_site_aniso_U_22
_atom_site_aniso_U_33
_atom_site_aniso_U_23
_atom_site_aniso_U_13
_atom_site_aniso_U_12
S1 0.0283(6) 0.0198(6) 0.0227(5) 0.0011(5) 0.0095(5) -0.0024(5)
O1 0.0249(17) 0.0348(19) 0.0261(16) 0.0018(16) 0.0032(14) 0.0005(16)
O2 0.044(2) 0.0218(18) 0.0267(17) -0.0001(15) 0.0136(16) -0.0049(15)
O3 0.051(2) 0.0199(17) 0.039(2) 0.0027(18) 0.0288(18) 0.0023(17)
O4 0.030(2) 0.058(3) 0.052(2) 0.016(2) 0.0170(18) 0.0183(18)
O5 0.0300(18) 0.043(2) 0.0253(16) 0.0080(17) 0.0105(14) 0.0068(17)
N1 0.051(3) 0.019(2) 0.034(2) 0.001(2) 0.029(2) 0.0023(19)
N2 0.032(2) 0.0124(19) 0.025(2) 0.0000(17) 0.0089(17) 0.0021(16)
C1 0.021(2) 0.021(2) 0.018(2) 0.004(2) 0.0059(18) 0.001(2)
C2 0.021(2) 0.021(2) 0.022(2) 0.006(2) 0.0100(19) 0.0033(18)
C3 0.027(3) 0.018(2) 0.028(2) 0.003(2) 0.011(2) -0.0009(19)
C4 0.020(2) 0.030(3) 0.021(2) 0.002(2) 0.0055(19) -0.0053(19)
C5 0.023(2) 0.034(3) 0.028(2) 0.015(2) 0.004(2) 0.006(2)
C6 0.030(3) 0.023(2) 0.029(2) 0.005(2) 0.010(2) 0.006(2)
C7 0.030(3) 0.049(3) 0.026(2) 0.001(3) 0.005(2) -0.003(2)
C8 0.022(2) 0.015(2) 0.020(2) -0.0003(19) 0.0038(18) -0.0011(18)
C9 0.027(2) 0.015(2) 0.028(2) -0.002(2) 0.0115(19) 0.0012(19)
C10 0.033(3) 0.015(2) 0.022(2) 0.001(2) 0.012(2) 0.003(2)
C11 0.029(3) 0.021(3) 0.038(3) 0.006(2) 0.015(2) 0.007(2)
C12 0.038(3) 0.058(4) 0.027(3) 0.012(3) 0.003(2) 0.001(3)
C13 0.026(2) 0.024(3) 0.034(3) 0.005(2) 0.009(2) -0.004(2)
S2 0.0249(6) 0.0295(7) 0.0262(6) -0.0028(6) 0.0098(5) -0.0069(5)
O6 0.053(3) 0.027(2) 0.046(2) -0.0065(17) 0.0275(19) -0.0204(17)
O7 0.0172(16) 0.054(2) 0.0325(17) -0.0007(19) 0.0031(14) -0.0008(17)
O8 0.0292(18) 0.0244(16) 0.0332(17) 0.0048(17) 0.0126(15) 0.0112(15)
O9 0.043(2) 0.0258(19) 0.0313(18) -0.0058(16) 0.0051(16) -0.0035(16)
O10 0.0212(17) 0.0311(19) 0.0429(19) -0.0058(17) 0.0026(15) -0.0032(15)
N3 0.022(2) 0.0192(19) 0.0180(18) -0.0005(17) 0.0022(15) -0.0026(16)
N4 0.032(2) 0.020(2) 0.026(2) -0.0038(17) 0.0146(17) -0.0050(17)
C14 0.033(3) 0.122(7) 0.028(3) -0.008(4) 0.008(2) -0.019(4)
C15 0.024(3) 0.072(4) 0.021(2) 0.003(3) 0.008(2) -0.009(3)
C16 0.024(3) 0.070(4) 0.030(3) 0.020(3) 0.008(2) 0.013(3)
C17 0.031(3) 0.038(3) 0.035(3) 0.009(2) 0.015(2) 0.008(2)
C18 0.018(2) 0.033(3) 0.022(2) 0.000(2) 0.0070(18) -0.0021(19)
C19 0.026(3) 0.032(3) 0.025(2) 0.001(2) 0.009(2) -0.002(2)
C20 0.035(3) 0.044(3) 0.029(3) -0.008(3) 0.013(2) -0.006(3)
C21 0.020(2) 0.018(2) 0.015(2) -0.0030(18) 0.0018(17) 0.0003(17)
C22 0.028(3) 0.025(2) 0.037(3) 0.002(2) 0.017(2) 0.000(2)
C23 0.023(2) 0.017(2) 0.020(2) 0.001(2) 0.0064(18) 0.0076(19)
C24 0.034(3) 0.026(3) 0.025(2) 0.004(2) 0.005(2) 0.003(2)
C25 0.036(3) 0.014(2) 0.024(2) 0.006(2) 0.007(2) -0.001(2)
C26 0.026(3) 0.047(4) 0.061(4) 0.000(3) -0.005(3) -0.014(3)

loop_
_atom_type_symbol
_atom_type_description
_atom_type_scat_dispersion_real
_atom_type_scat_dispersion_imag
_atom_type_scat_source
C C 0.0033 0.0016 'International Tables Vol C Tables 4.2.6.8 and 6.1.1.4'
H H 0.0000 0.0000 'International Tables Vol C Tables 4.2.6.8 and 6.1.1.4'
N N 0.0061 0.0033 'International Tables Vol C Tables 4.2.6.8 and 6.1.1.4'
O O 0.0106 0.0060 'International Tables Vol C Tables 4.2.6.8 and 6.1.1.4'
S S 0.1246 0.1234 'International Tables Vol C Tables 4.2.6.8 and 6.1.1.4'

loop_
_geom_angle_atom_site_label_1
_geom_angle_atom_site_label_2
_geom_angle_atom_site_label_3
_geom_angle
_geom_angle_site_symmetry_1
_geom_angle_site_symmetry_3
_geom_angle_publ_flag
O1 S1 O2 120.2(2) . . ?
O1 S1 N1 109.3(2) . . ?
O1 S1 C1 107.9(2) . . ?
O2 S1 N1 103.3(2) . . ?
O2 S1 C1 109.7(2) . . ?
N1 S1 C1 105.5(2) . . ?
C10 O3 H3 102(4) . . ?
C11 O5 C12 115.4(4) . . ?
S1 N1 H1 115(4) . . ?
N2 N1 S1 117.1(3) . . ?
N2 N1 H1 127(4) . . ?
C8 N2 N1 117.5(4) . . ?
C2 C1 S1 119.4(3) . . ?
C2 C1 C6 121.1(4) . . ?
C6 C1 S1 119.5(4) . . ?
C1 C2 H2 120.8 . . ?
C1 C2 C3 118.4(4) . . ?
C3 C2 H2 120.8 . . ?
C2 C3 H3A 119.1 . . ?
C4 C3 C2 121.8(4) . . ?
C4 C3 H3A 119.1 . . ?
C3 C4 C5 118.4(4) . . ?
C3 C4 C7 121.2(4) . . ?
C5 C4 C7 120.4(4) . . ?
C4 C5 H5 119.6 . . ?
C6 C5 C4 120.8(4) . . ?
C6 C5 H5 119.6 . . ?
C1 C6 H6 120.3 . . ?
C5 C6 C1 119.4(4) . . ?
C5 C6 H6 120.3 . . ?
C4 C7 H7A 109.5 . . ?
C4 C7 H7B 109.5 . . ?
C4 C7 H7C 109.5 . . ?
H7A C7 H7B 109.5 . . ?
H7A C7 H7C 109.5 . . ?
H7B C7 H7C 109.5 . . ?
N2 C8 C9 126.0(4) . . ?
N2 C8 C10 114.5(4) . . ?
C9 C8 C10 119.5(3) . . ?
C8 C9 H9A 109.5 . . ?
C8 C9 H9B 109.5 . . ?
C8 C9 H9C 109.5 . . ?
H9A C9 H9B 109.5 . . ?
H9A C9 H9C 109.5 . . ?
H9B C9 H9C 109.5 . . ?
O3 C10 C8 110.3(3) . . ?
O3 C10 C11 108.0(4) . . ?
O3 C10 C13 108.4(4) . . ?
C8 C10 C11 106.5(4) . . ?
C8 C10 C13 110.6(4) . . ?
C13 C10 C11 113.0(3) . . ?
O4 C11 O5 124.5(5) . . ?
O4 C11 C10 123.9(4) . . ?
O5 C11 C10 111.7(4) . . ?
O5 C12 H12A 109.5 . . ?
O5 C12 H12B 109.5 . . ?
O5 C12 H12C 109.5 . . ?
H12A C12 H12B 109.5 . . ?
H12A C12 H12C 109.5 . . ?
H12B C12 H12C 109.5 . . ?
C10 C13 H13A 109.5 . . ?
C10 C13 H13B 109.5 . . ?
C10 C13 H13C 109.5 . . ?
H13A C13 H13B 109.5 . . ?
H13A C13 H13C 109.5 . . ?
H13B C13 H13C 109.5 . . ?
O6 S2 N4 103.2(2) . . ?
O6 S2 C18 108.7(2) . . ?
O7 S2 O6 120.7(2) . . ?
O7 S2 N4 108.6(2) . . ?
O7 S2 C18 108.4(2) . . ?
N4 S2 C18 106.3(2) . . ?
C23 O8 H8 109.5 . . ?
C25 O10 C26 115.8(4) . . ?
C21 N3 N4 116.7(4) . . ?
S2 N4 H4 121.5 . . ?
N3 N4 S2 116.9(3) . . ?
N3 N4 H4 121.5 . . ?
H14A C14 H14B 109.5 . . ?
H14A C14 H14C 109.5 . . ?
H14B C14 H14C 109.5 . . ?
C15 C14 H14A 109.5 . . ?
C15 C14 H14B 109.5 . . ?
C15 C14 H14C 109.5 . . ?
C16 C15 C14 120.2(6) . . ?
C20 C15 C14 121.8(6) . . ?
C20 C15 C16 118.1(5) . . ?
C15 C16 H16 119.3 . . ?
C15 C16 C17 121.4(5) . . ?
C17 C16 H16 119.3 . . ?
C16 C17 H17 120.6 . . ?
C18 C17 C16 118.7(5) . . ?
C18 C17 H17 120.6 . . ?
C17 C18 S2 118.8(4) . . ?
C19 C18 S2 119.8(4) . . ?
C19 C18 C17 121.3(4) . . ?
C18 C19 H19 120.6 . . ?
C18 C19 C20 118.8(5) . . ?
C20 C19 H19 120.6 . . ?
C15 C20 C19 121.7(5) . . ?
C15 C20 H20 119.2 . . ?
C19 C20 H20 119.2 . . ?
N3 C21 C22 125.5(4) . . ?
N3 C21 C23 113.9(4) . . ?
C22 C21 C23 120.6(4) . . ?
C21 C22 H22A 109.5 . . ?
C21 C22 H22B 109.5 . . ?
C21 C22 H22C 109.5 . . ?
H22A C22 H22B 109.5 . . ?
H22A C22 H22C 109.5 . . ?
H22B C22 H22C 109.5 . . ?
O8 C23 C21 111.4(3) . . ?
O8 C23 C24 107.1(3) . . ?
O8 C23 C25 108.0(4) . . ?
C21 C23 C25 106.7(3) . . ?
C24 C23 C21 111.9(4) . . ?
C24 C23 C25 111.8(4) . . ?
C23 C24 H24A 109.5 . . ?
C23 C24 H24B 109.5 . . ?
C23 C24 H24C 109.5 . . ?
H24A C24 H24B 109.5 . . ?
H24A C24 H24C 109.5 . . ?
H24B C24 H24C 109.5 . . ?
O9 C25 O10 124.5(5) . . ?
O9 C25 C23 123.9(4) . . ?
O10 C25 C23 111.6(4) . . ?
O10 C26 H26A 109.5 . . ?
O10 C26 H26B 109.5 . . ?
O10 C26 H26C 109.5 . . ?
H26A C26 H26B 109.5 . . ?
H26A C26 H26C 109.5 . . ?
H26B C26 H26C 109.5 . . ?

loop_
_geom_bond_atom_site_label_1
_geom_bond_atom_site_label_2
_geom_bond_distance
_geom_bond_site_symmetry_2
_geom_bond_publ_flag
S1 O1 1.429(3) . ?
S1 O2 1.436(3) . ?
S1 N1 1.638(4) . ?
S1 C1 1.756(4) . ?
O3 C10 1.416(5) . ?
O3 H3 0.87(6) . ?
O4 C11 1.201(5) . ?
O5 C11 1.326(5) . ?
O5 C12 1.461(5) . ?
N1 N2 1.378(5) . ?
N1 H1 0.74(4) . ?
N2 C8 1.281(5) . ?
C1 C2 1.384(6) . ?
C1 C6 1.389(6) . ?
C2 H2 0.9300 . ?
C2 C3 1.397(6) . ?
C3 H3A 0.9300 . ?
C3 C4 1.383(6) . ?
C4 C5 1.397(7) . ?
C4 C7 1.503(6) . ?
C5 H5 0.9300 . ?
C5 C6 1.388(6) . ?
C6 H6 0.9300 . ?
C7 H7A 0.9600 . ?
C7 H7B 0.9600 . ?
C7 H7C 0.9600 . ?
C8 C9 1.486(6) . ?
C8 C10 1.530(6) . ?
C9 H9A 0.9600 . ?
C9 H9B 0.9600 . ?
C9 H9C 0.9600 . ?
C10 C11 1.537(6) . ?
C10 C13 1.539(6) . ?
C12 H12A 0.9600 . ?
C12 H12B 0.9600 . ?
C12 H12C 0.9600 . ?
C13 H13A 0.9600 . ?
C13 H13B 0.9600 . ?
C13 H13C 0.9600 . ?
S2 O6 1.432(4) . ?
S2 O7 1.427(4) . ?
S2 N4 1.633(3) . ?
S2 C18 1.757(5) . ?
O8 H8 0.8200 . ?
O8 C23 1.407(5) . ?
O9 C25 1.201(5) . ?
O10 C25 1.337(5) . ?
O10 C26 1.464(6) . ?
N3 N4 1.389(5) . ?
N3 C21 1.279(5) . ?
N4 H4 0.8600 . ?
C14 H14A 0.9600 . ?
C14 H14B 0.9600 . ?
C14 H14C 0.9600 . ?
C14 C15 1.507(7) . ?
C15 C16 1.395(8) . ?
C15 C20 1.378(8) . ?
C16 H16 0.9300 . ?
C16 C17 1.391(7) . ?
C17 H17 0.9300 . ?
C17 C18 1.384(7) . ?
C18 C19 1.377(7) . ?
C19 H19 0.9300 . ?
C19 C20 1.396(7) . ?
C20 H20 0.9300 . ?
C21 C22 1.498(6) . ?
C21 C23 1.530(6) . ?
C22 H22A 0.9600 . ?
C22 H22B 0.9600 . ?
C22 H22C 0.9600 . ?
C23 C24 1.518(5) . ?
C23 C25 1.547(6) . ?
C24 H24A 0.9600 . ?
C24 H24B 0.9600 . ?
C24 H24C 0.9600 . ?
C26 H26A 0.9600 . ?
C26 H26B 0.9600 . ?
C26 H26C 0.9600 . ?

loop_
_geom_torsion_atom_site_label_1
_geom_torsion_atom_site_label_2
_geom_torsion_atom_site_label_3
_geom_torsion_atom_site_label_4
_geom_torsion
_geom_torsion_site_symmetry_1
_geom_torsion_site_symmetry_2
_geom_torsion_site_symmetry_3
_geom_torsion_site_symmetry_4
_geom_torsion_publ_flag
S1 N1 N2 C8 -166.7(3) . . . . ?
S1 C1 C2 C3 -178.2(3) . . . . ?
S1 C1 C6 C5 178.3(3) . . . . ?
O1 S1 N1 N2 47.4(4) . . . . ?
O1 S1 C1 C2 -24.1(4) . . . . ?
O1 S1 C1 C6 157.2(3) . . . . ?
O2 S1 N1 N2 176.4(4) . . . . ?
O2 S1 C1 C2 -156.7(3) . . . . ?
O2 S1 C1 C6 24.6(4) . . . . ?
O3 C10 C11 O4 -34.4(6) . . . . ?
O3 C10 C11 O5 146.3(4) . . . . ?
N1 S1 C1 C2 92.7(4) . . . . ?
N1 S1 C1 C6 -86.0(4) . . . . ?
N1 N2 C8 C9 4.0(7) . . . . ?
N1 N2 C8 C10 -177.1(4) . . . . ?
N2 C8 C10 O3 5.2(5) . . . . ?
N2 C8 C10 C11 -111.7(4) . . . . ?
N2 C8 C10 C13 125.1(4) . . . . ?
C1 S1 N1 N2 -68.4(4) . . . . ?
C1 C2 C3 C4 0.2(6) . . . . ?
C2 C1 C6 C5 -0.3(6) . . . . ?
C2 C3 C4 C5 -1.1(7) . . . . ?
C2 C3 C4 C7 179.3(4) . . . . ?
C3 C4 C5 C6 1.3(7) . . . . ?
C4 C5 C6 C1 -0.6(7) . . . . ?
C6 C1 C2 C3 0.5(6) . . . . ?
C7 C4 C5 C6 -179.1(4) . . . . ?
C8 C10 C11 O4 84.1(6) . . . . ?
C8 C10 C11 O5 -95.2(4) . . . . ?
C9 C8 C10 O3 -175.8(4) . . . . ?
C9 C8 C10 C11 67.3(5) . . . . ?
C9 C8 C10 C13 -55.9(5) . . . . ?
C12 O5 C11 O4 -2.6(7) . . . . ?
C12 O5 C11 C10 176.7(4) . . . . ?
C13 C10 C11 O4 -154.3(5) . . . . ?
C13 C10 C11 O5 26.5(6) . . . . ?
S2 C18 C19 C20 177.2(3) . . . . ?
O6 S2 N4 N3 -173.9(3) . . . . ?
O6 S2 C18 C17 -23.8(4) . . . . ?
O6 S2 C18 C19 158.9(4) . . . . ?
O7 S2 N4 N3 -44.6(4) . . . . ?
O7 S2 C18 C17 -156.7(4) . . . . ?
O7 S2 C18 C19 26.0(4) . . . . ?
O8 C23 C25 O9 -14.2(6) . . . . ?
O8 C23 C25 O10 167.0(3) . . . . ?
N3 C21 C23 O8 20.9(5) . . . . ?
N3 C21 C23 C24 140.8(4) . . . . ?
N3 C21 C23 C25 -96.7(4) . . . . ?
N4 S2 C18 C17 86.7(4) . . . . ?
N4 S2 C18 C19 -90.6(4) . . . . ?
N4 N3 C21 C22 2.4(6) . . . . ?
N4 N3 C21 C23 -177.7(3) . . . . ?
C14 C15 C16 C17 178.7(4) . . . . ?
C14 C15 C20 C19 -179.0(4) . . . . ?
C15 C16 C17 C18 0.9(7) . . . . ?
C16 C15 C20 C19 1.0(7) . . . . ?
C16 C17 C18 S2 -177.5(3) . . . . ?
C16 C17 C18 C19 -0.3(7) . . . . ?
C17 C18 C19 C20 0.0(7) . . . . ?
C18 S2 N4 N3 71.8(4) . . . . ?
C18 C19 C20 C15 -0.4(7) . . . . ?
C20 C15 C16 C17 -1.2(7) . . . . ?
C21 N3 N4 S2 -177.9(3) . . . . ?
C21 C23 C25 O9 105.6(5) . . . . ?
C21 C23 C25 O10 -73.1(4) . . . . ?
C22 C21 C23 O8 -159.2(4) . . . . ?
C22 C21 C23 C24 -39.3(5) . . . . ?
C22 C21 C23 C25 83.2(4) . . . . ?
C24 C23 C25 O9 -131.8(4) . . . . ?
C24 C23 C25 O10 49.4(5) . . . . ?
C26 O10 C25 O9 1.6(6) . . . . ?
C26 O10 C25 C23 -179.7(4) . . . . ?
